data_7039121
loop_
_publ_author_name
'Wong, Kang-Long'
'So, Yat-Ming'
'Wang, Guo-Cang'
'Sung, Herman H.-Y.'
'Williams, Ian D.'
'Leung, Wa-Hung'

_publ_section_title
;
 Heterobimetallic cerium(iv) oxo clusters supported by a tripodal oxygen
 ligand.
;
_journal_issue 21
_journal_name_full 'Dalton transactions (Cambridge, England : 2003)'
_journal_page_first 8770
_journal_page_last 8776
_journal_paper_doi 10.1039/c6dt00678g
_journal_volume 45
_journal_year 2016
_chemical_absolute_configuration ad
_chemical_formula_moiety 'C34 H74 Ce2 Co2 O44 P6 Re6, 4(C2 H3 N)'
_chemical_formula_sum 'C42 H86 Ce2 Co2 N4 O44 P6 Re6'
_chemical_formula_weight 3052.27
_chemical_name_systematic
;
 ? 
;
_space_group_IT_number 4
_space_group_name_Hall 'P 2yb'
_symmetry_cell_setting monoclinic
_symmetry_space_group_name_Hall 'P 2yb'
_symmetry_space_group_name_H-M 'P 1 21 1'
_atom_sites_solution_hydrogens geom
_atom_sites_solution_primary direct
_atom_sites_solution_secondary difmap
_audit_creation_date 2012-12-11
_audit_creation_method
;
  Olex2 1.2-beta
  (compiled May  9 2012 12:37:22, GUI svn.r4230)
;
_audit_update_record
;
2016-01-30 deposited with the CCDC.
2016-04-26 downloaded from the CCDC.
;
_cell_angle_alpha 90.00
_cell_angle_beta 97.8540(10)
_cell_angle_gamma 90.00
_cell_formula_units_Z 2
_cell_length_a 12.9080(2)
_cell_length_b 24.6246(4)
_cell_length_c 13.3941(2)
_cell_measurement_reflns_used 11977
_cell_measurement_temperature 173.00(14)
_cell_measurement_theta_max 71.6058
_cell_measurement_theta_min 9.6031
_cell_volume 4217.44(11)
_computing_cell_refinement
;
CrysAlisPro, Agilent Technologies,
Version 1.171.35.21 (release 20-01-2012 CrysAlis171 .NET)
(compiled Jan 23 2012,18:06:46)
;
_computing_data_collection
;
CrysAlisPro, Agilent Technologies,
Version 1.171.35.21 (release 20-01-2012 CrysAlis171 .NET)
(compiled Jan 23 2012,18:06:46)
;
_computing_data_reduction
;
CrysAlisPro, Agilent Technologies,
Version 1.171.35.21 (release 20-01-2012 CrysAlis171 .NET)
(compiled Jan 23 2012,18:06:46)
;
_computing_molecular_graphics
;
O. V. Dolomanov, L. J. Bourhis, R. J. Gildea, J. A. K. Howard and H. Puschmann,
OLEX2: a complete structure solution, refinement and analysis program.
J. Appl. Cryst. (2009). 42, 339-341.
;
_computing_publication_material
;
O. V. Dolomanov, L. J. Bourhis, R. J. Gildea, J. A. K. Howard and H. Puschmann,
OLEX2: a complete structure solution, refinement and analysis program.
J. Appl. Cryst. (2009). 42, 339-341.
;
_computing_structure_refinement
;
XL, G.M. Sheldrick, Acta Cryst.
(2008). A64, 112-122
;
_computing_structure_solution 'J. Appl. Cryst. (2007). 40, 609-613'
_diffrn_ambient_temperature 173.00(14)
_diffrn_detector_area_resol_mean 15.9578
_diffrn_measured_fraction_theta_full 0.991
_diffrn_measured_fraction_theta_max 0.991
_diffrn_measurement_details
;
  1 omega   33.00   62.60   0.8000    6.0000
omega____ theta____ kappa____ phi______ frames
    -       55.0000 -125.0000   30.0000 37

  2 omega   73.00  109.00   0.8000    6.0000
omega____ theta____ kappa____ phi______ frames
    -       55.0000  125.0000  -30.0000 45

  3 omega   34.00  124.40   0.8000    6.0000
omega____ theta____ kappa____ phi______ frames
    -       55.0000   57.0000  -30.0000 113

  4 omega   30.00  118.00   0.8000    6.0000
omega____ theta____ kappa____ phi______ frames
    -       55.0000   77.0000 -120.0000 110

  5 omega  -15.00   85.00   0.8000    6.0000
omega____ theta____ kappa____ phi______ frames
    -       55.0000  -77.0000  120.0000 125

  6 omega   39.00  148.60   0.8000   13.0000
omega____ theta____ kappa____ phi______ frames
    -      110.0000  -92.0000 -180.0000 137

  7 omega   38.00   89.20   0.8000   13.0000
omega____ theta____ kappa____ phi______ frames
    -      110.0000  -92.0000   60.0000 64

  8 omega   37.00   72.20   0.8000   13.0000
omega____ theta____ kappa____ phi______ frames
    -      110.0000  -25.0000    0.0000 44

  9 omega   93.00  122.60   0.8000   13.0000
omega____ theta____ kappa____ phi______ frames
    -      110.0000  -92.0000   60.0000 37

 10 omega  101.00  178.60   0.8000   13.0000
omega____ theta____ kappa____ phi______ frames
    -      110.0000   50.0000  -90.0000 97

 11 omega   40.00   69.60   0.8000   13.0000
omega____ theta____ kappa____ phi______ frames
    -      110.0000  -25.0000   90.0000 37

 12 omega   38.00   70.00   0.8000   13.0000
omega____ theta____ kappa____ phi______ frames
    -      110.0000  -38.0000  -60.0000 40

 13 omega   38.00   71.60   0.8000   13.0000
omega____ theta____ kappa____ phi______ frames
    -      110.0000  -38.0000  150.0000 42

 14 omega   40.00   68.80   0.8000   13.0000
omega____ theta____ kappa____ phi______ frames
    -      110.0000  -92.0000  -90.0000 36

 15 omega   45.00   69.80   0.8000   13.0000
omega____ theta____ kappa____ phi______ frames
    -      110.0000  -38.0000   30.0000 31

 16 omega   88.00  148.00   0.8000   13.0000
omega____ theta____ kappa____ phi______ frames
    -      110.0000  -92.0000    0.0000 75

 17 omega   83.00  148.60   0.8000   13.0000
omega____ theta____ kappa____ phi______ frames
    -      110.0000  -92.0000  -90.0000 82

 18 omega   44.00   69.60   0.8000   13.0000
omega____ theta____ kappa____ phi______ frames
    -      110.0000  -38.0000  -90.0000 32

 19 omega   45.00   69.80   0.8000   13.0000
omega____ theta____ kappa____ phi______ frames
    -      110.0000  -92.0000    0.0000 31

 20 omega   48.00   80.00   0.8000   13.0000
omega____ theta____ kappa____ phi______ frames
    -      110.0000  -50.0000 -180.0000 40

 21 omega   88.00  167.20   0.8000   13.0000
omega____ theta____ kappa____ phi______ frames
    -      110.0000   47.0000   34.0000 99

 22 omega   84.00  178.40   0.8000   13.0000
omega____ theta____ kappa____ phi______ frames
    -      110.0000   38.0000  -30.0000 118

 23 omega   37.00   72.20   0.8000   13.0000
omega____ theta____ kappa____ phi______ frames
    -      110.0000  -25.0000   30.0000 44

 24 omega  -14.00   72.40   0.8000    6.0000
omega____ theta____ kappa____ phi______ frames
    -       55.0000  -57.0000    0.0000 108
;
_diffrn_measurement_device 'kappa diffractometer'
_diffrn_measurement_device_type 'Xcalibur, Sapphire3, Gemini ultra'
_diffrn_measurement_method '\w scans'
_diffrn_orient_matrix_UB_11 -0.0726998000
_diffrn_orient_matrix_UB_12 0.0278279000
_diffrn_orient_matrix_UB_13 -0.0858527000
_diffrn_orient_matrix_UB_21 -0.0658197000
_diffrn_orient_matrix_UB_22 0.0234162000
_diffrn_orient_matrix_UB_23 0.0774825000
_diffrn_orient_matrix_UB_31 0.0699200000
_diffrn_orient_matrix_UB_32 0.0508976000
_diffrn_orient_matrix_UB_33 0.0112144000
_diffrn_radiation_monochromator mirror
_diffrn_radiation_probe x-ray
_diffrn_radiation_type CuK\a
_diffrn_radiation_wavelength 1.5418
_diffrn_reflns_av_R_equivalents 0.0533
_diffrn_reflns_av_unetI/netI 0.0647
_diffrn_reflns_limit_h_max 15
_diffrn_reflns_limit_h_min -14
_diffrn_reflns_limit_k_max 29
_diffrn_reflns_limit_k_min -27
_diffrn_reflns_limit_l_max 15
_diffrn_reflns_limit_l_min -15
_diffrn_reflns_number 25100
_diffrn_reflns_theta_full 66.50
_diffrn_reflns_theta_max 67.00
_diffrn_reflns_theta_min 9.61
_diffrn_source 'sealed X-ray tube'
_diffrn_source_current 35
_diffrn_source_power 1.75
_diffrn_source_target Cu
_diffrn_source_voltage 50
_exptl_absorpt_coefficient_mu 29.334
_exptl_absorpt_correction_T_max 1.00000
_exptl_absorpt_correction_T_min 0.42810
_exptl_absorpt_correction_type multi-scan
_exptl_absorpt_process_details
;
CrysAlisPro, Agilent Technologies,
Version 1.171.35.21 (release 20-01-2012 CrysAlis171 .NET)
(compiled Jan 23 2012,18:06:46)
Empirical absorption correction using spherical harmonics,
 implemented in SCALE3 ABSPACK scaling algorithm.
;
_exptl_crystal_colour red
_exptl_crystal_density_diffrn 2.404
_exptl_crystal_density_method 'not measured'
_exptl_crystal_description block
_exptl_crystal_F_000 2856
_exptl_crystal_size_max 0.20
_exptl_crystal_size_mid 0.15
_exptl_crystal_size_min 0.12
_refine_diff_density_max 1.139
_refine_diff_density_min -1.554
_refine_diff_density_rms 0.185
_refine_ls_abs_structure_details 'Flack H D (1983), Acta Cryst. A39, 876-881'
_refine_ls_abs_structure_Flack 0.00(6)
_refine_ls_extinction_method none
_refine_ls_goodness_of_fit_ref 1.004
_refine_ls_hydrogen_treatment constr
_refine_ls_matrix_type full
_refine_ls_number_parameters 960
_refine_ls_number_reflns 12659
_refine_ls_number_restraints 26
_refine_ls_restrained_S_all 1.004
_refine_ls_R_factor_all 0.0553
_refine_ls_R_factor_gt 0.0529
_refine_ls_shift/su_max 0.001
_refine_ls_shift/su_mean 0.000
_refine_ls_structure_factor_coef Fsqd
_refine_ls_weighting_details 'calc w=1/[\s^2^(Fo^2^)+(0.0958P)^2^+0.0000P] where P=(Fo^2^+2Fc^2^)/3'
_refine_ls_weighting_scheme calc
_refine_ls_wR_factor_gt 0.1333
_refine_ls_wR_factor_ref 0.1357
_reflns_number_gt 11959
_reflns_number_total 12659
_reflns_threshold_expression >2sigma(I)
_cod_data_source_file c6dt00678g2.cif
_cod_data_source_block wang115cult
_cod_depositor_comments
;
The following automatic conversions were performed:

'_symmetry_cell_setting' value 'Monoclinic' changed to 'monoclinic'
according to
/usr/data/users/saulius/crontab/automatic-downloads/rss-feeds/RSC/lib/dictionaries/cif_core.dic
dictionary named 'cif_core.dic' version 2.4.2 from 2011-04-26.

Automatic conversion script
Id: cif_fix_values 4268 2015-11-12 08:31:59Z antanas 

 Adding full bibliography for 7039121--7039122.cif.
;
_cod_original_sg_symbol_H-M P2(1)
_cod_database_code 7039121
_reflns_odcompleteness_completeness 99.15
_reflns_odcompleteness_iscentric 1
_reflns_odcompleteness_theta 68.13

loop_
_space_group_symop_id
_space_group_symop_operation_xyz
1 'x, y, z'
2 '-x, y+1/2, -z'

loop_
_atom_site_label
_atom_site_type_symbol
_atom_site_fract_x
_atom_site_fract_y
_atom_site_fract_z
_atom_site_U_iso_or_equiv
_atom_site_adp_type
_atom_site_occupancy
_atom_site_symmetry_multiplicity
_atom_site_calc_flag
_atom_site_refinement_flags
_atom_site_disorder_assembly
_atom_site_disorder_group
Ce1 Ce 0.35060(6) 0.40841(4) 0.33759(5) 0.02902(18) Uani 1 1 d . . .
Ce2 Ce 0.09820(6) 0.63819(4) 0.14150(5) 0.02814(17) Uani 1 1 d . . .
Re1 Re 0.27406(5) 0.56794(3) 0.38632(4) 0.02949(15) Uani 1 1 d . . .
Re2 Re 0.18066(5) 0.47970(3) 0.08605(5) 0.03541(16) Uani 1 1 d . . .
Re3 Re 0.05618(5) 0.43074(3) 0.36264(6) 0.03635(16) Uani 1 1 d . . .
Re4 Re 0.40132(5) 0.61979(3) 0.12186(5) 0.03450(16) Uani 1 1 d . . .
Re5 Re 0.43263(7) 0.32961(4) 0.10660(6) 0.0475(2) Uani 1 1 d . . .
Re6 Re 0.12296(5) 0.71999(3) 0.39343(5) 0.03314(15) Uani 1 1 d . . .
Co1 Co 0.50136(17) 0.33455(10) 0.60659(16) 0.0281(5) Uani 1 1 d . A .
Co2 Co -0.03403(17) 0.72066(10) -0.12536(15) 0.0272(4) Uani 1 1 d . B .
P1 P 0.4151(3) 0.40993(16) 0.6039(2) 0.0287(7) Uani 1 1 d . . .
P2 P 0.5820(3) 0.36124(18) 0.4841(3) 0.0363(8) Uani 1 1 d D . .
P3 P 0.3775(3) 0.29664(16) 0.5065(3) 0.0308(7) Uani 1 1 d . . .
P4 P -0.1219(3) 0.69826(15) -0.0051(2) 0.0271(7) Uani 1 1 d . . .
P5 P 0.0440(3) 0.64276(16) -0.1247(2) 0.0279(7) Uani 1 1 d D . .
P6 P 0.0902(3) 0.75388(16) -0.0186(2) 0.0287(7) Uani 1 1 d . . .
O1 O 0.3229(9) 0.4043(5) 0.6694(8) 0.040(2) Uani 1 1 d . . .
O2 O 0.4831(10) 0.4580(5) 0.6609(8) 0.046(3) Uani 1 1 d . . .
O3 O 0.649(2) 0.4144(12) 0.502(2) 0.048(6) Uiso 0.50 1 d PD A 1
O3A O 0.673(2) 0.4009(11) 0.541(2) 0.044(6) Uiso 0.50 1 d PD A 2
O4 O 0.664(2) 0.3191(11) 0.4515(19) 0.038(8) Uiso 0.50 1 d PD A 1
O4A O 0.643(2) 0.3100(9) 0.4435(18) 0.031(7) Uiso 0.50 1 d PD A 2
O5 O 0.4021(15) 0.2380(6) 0.4703(10) 0.065(4) Uani 1 1 d . A .
O6 O 0.2863(10) 0.2827(7) 0.5686(9) 0.055(4) Uani 1 1 d . A .
O7 O 0.3697(9) 0.4313(5) 0.4991(7) 0.035(2) Uani 1 1 d . . .
O8 O 0.5164(10) 0.3830(7) 0.3891(10) 0.058(4) Uani 1 1 d . A .
O9 O 0.3330(9) 0.3285(5) 0.4125(7) 0.041(3) Uani 1 1 d . A .
O10 O 0.4724(10) 0.4717(6) 0.2818(11) 0.055(3) Uani 1 1 d . . .
H10A H 0.4446 0.4907 0.2323 0.066 Uiso 1 1 d R . .
H10B H 0.5267 0.4560 0.2667 0.066 Uiso 1 1 d R . .
O11 O -0.1840(8) 0.7484(5) 0.0311(8) 0.036(2) Uani 1 1 d . . .
O12 O -0.2142(9) 0.6593(5) -0.0503(8) 0.042(3) Uani 1 1 d . D .
O13A O -0.018(3) 0.5931(12) -0.181(3) 0.030(12) Uiso 0.40 1 d PD B 2
O13 O -0.0198(19) 0.5996(10) -0.1971(18) 0.034(8) Uiso 0.60 1 d PD B 1
O14 O 0.1436(8) 0.6491(4) -0.1816(7) 0.030(2) Uani 1 1 d . B .
O15 O 0.1887(8) 0.7748(5) -0.0673(8) 0.036(2) Uani 1 1 d . B .
O16 O 0.0515(10) 0.8085(5) 0.0252(9) 0.046(3) Uani 1 1 d . B .
O17 O -0.0612(8) 0.6714(5) 0.0889(7) 0.035(2) Uani 1 1 d . . .
O18 O 0.0796(9) 0.6169(5) -0.0210(7) 0.037(2) Uani 1 1 d . B .
O19 O 0.1335(8) 0.7167(5) 0.0706(7) 0.036(2) Uani 1 1 d . B .
O20 O -0.0315(10) 0.5794(6) 0.1942(10) 0.050(3) Uani 1 1 d . . .
H20A H -0.0754 0.5969 0.2236 0.060 Uiso 1 1 d R . .
H20B H -0.0041 0.5544 0.2330 0.060 Uiso 1 1 d R . .
O21 O 0.2801(10) 0.5004(5) 0.3508(8) 0.043(3) Uani 1 1 d . . .
O22 O 0.1715(8) 0.5990(4) 0.3096(7) 0.032(2) Uani 1 1 d . . .
O23 O 0.2517(10) 0.5712(6) 0.5091(8) 0.051(3) Uani 1 1 d . . .
O24 O 0.3888(10) 0.5974(7) 0.3721(12) 0.067(4) Uani 1 1 d . . .
O25 O 0.2695(9) 0.4453(5) 0.1714(8) 0.040(3) Uani 1 1 d . . .
O26 O 0.1545(10) 0.5445(5) 0.1286(9) 0.044(3) Uani 1 1 d . . .
O27 O 0.0651(15) 0.4451(8) 0.064(2) 0.108(8) Uani 1 1 d . . .
O28 O 0.2333(14) 0.4857(8) -0.0221(10) 0.072(5) Uani 1 1 d . . .
O29 O 0.1728(9) 0.4004(5) 0.3344(9) 0.045(3) Uani 1 1 d . . .
O30 O 0.0728(14) 0.4505(8) 0.4847(14) 0.085(6) Uani 1 1 d . . .
O31 O -0.0477(10) 0.3871(6) 0.3435(11) 0.056(3) Uani 1 1 d . . .
O32 O 0.0280(12) 0.4868(7) 0.2922(18) 0.094(7) Uani 1 1 d . . .
O33 O 0.2804(9) 0.6422(6) 0.1530(9) 0.044(3) Uani 1 1 d . . .
O34 O 0.5010(9) 0.6572(6) 0.1843(11) 0.056(3) Uani 1 1 d . . .
O35 O 0.4175(12) 0.5532(6) 0.1535(10) 0.056(3) Uani 1 1 d . . .
O36 O 0.4057(11) 0.6268(7) -0.0048(10) 0.061(4) Uani 1 1 d . . .
O37 O 0.3720(12) 0.3494(5) 0.2091(9) 0.052(3) Uani 1 1 d . . .
O38 O 0.4347(15) 0.2613(6) 0.1004(14) 0.078(5) Uani 1 1 d . . .
O39 O 0.3681(19) 0.3535(8) -0.0022(11) 0.088(6) Uani 1 1 d . . .
O40 O 0.5560(15) 0.3546(9) 0.1171(17) 0.097(7) Uani 1 1 d . . .
O41 O 0.0801(10) 0.6979(5) 0.2701(8) 0.042(3) Uani 1 1 d . . .
O42 O 0.0422(11) 0.6972(6) 0.4730(10) 0.055(3) Uani 1 1 d . . .
O43 O 0.2473(11) 0.6970(6) 0.4333(12) 0.064(4) Uani 1 1 d . . .
O44 O 0.1251(10) 0.7889(5) 0.3954(11) 0.053(3) Uani 1 1 d . . .
C1 C 0.5987(12) 0.3490(8) 0.7411(11) 0.040(4) Uani 1 1 d . . .
H1 H 0.6284 0.3830 0.7630 0.048 Uiso 1 1 calc R A .
C2 C 0.6446(13) 0.3101(8) 0.6822(12) 0.042(4) Uani 1 1 d . A .
H2 H 0.7099 0.3136 0.6576 0.051 Uiso 1 1 calc R . .
C3 C 0.5746(12) 0.2644(8) 0.6662(13) 0.044(4) Uani 1 1 d . . .
H3 H 0.5844 0.2322 0.6295 0.053 Uiso 1 1 calc R A .
C4 C 0.4877(14) 0.2772(9) 0.7166(13) 0.048(4) Uani 1 1 d . A .
H4 H 0.4290 0.2542 0.7193 0.058 Uiso 1 1 calc R . .
C5 C 0.5006(13) 0.3284(8) 0.7618(10) 0.040(4) Uani 1 1 d . A .
H5 H 0.4530 0.3461 0.7992 0.048 Uiso 1 1 calc R . .
C6 C -0.1320(15) 0.7125(8) -0.2613(10) 0.043(4) Uani 1 1 d . . .
H6 H -0.1647 0.6796 -0.2855 0.052 Uiso 1 1 calc R B .
C7 C -0.0311(13) 0.7309(7) -0.2794(11) 0.040(4) Uani 1 1 d . B .
H7 H 0.0142 0.7127 -0.3186 0.049 Uiso 1 1 calc R . .
C8 C -0.0113(16) 0.7794(8) -0.2302(12) 0.045(4) Uani 1 1 d . . .
H8 H 0.0498 0.8009 -0.2298 0.054 Uiso 1 1 calc R B .
C9 C -0.0993(19) 0.7918(8) -0.1796(13) 0.055(5) Uani 1 1 d . B .
H9 H -0.1051 0.8226 -0.1379 0.066 Uiso 1 1 calc R . .
C10 C -0.1749(13) 0.7517(8) -0.2015(12) 0.045(4) Uani 1 1 d . B .
H10 H -0.2452 0.7503 -0.1781 0.054 Uiso 1 1 calc R . .
C11 C 0.2583(12) 0.4515(8) 0.6847(14) 0.047(4) Uani 1 1 d D . .
H11A H 0.2299 0.4679 0.6191 0.057 Uiso 1 1 calc R . .
H11B H 0.3002 0.4793 0.7257 0.057 Uiso 1 1 calc R . .
C12 C 0.1700(18) 0.4316(10) 0.7393(18) 0.069(6) Uani 1 1 d D . .
H12A H 0.1253 0.4067 0.6954 0.104 Uiso 1 1 calc R . .
H12B H 0.1283 0.4626 0.7566 0.104 Uiso 1 1 calc R . .
H12C H 0.1992 0.4125 0.8010 0.104 Uiso 1 1 calc R . .
C13 C 0.5140(13) 0.5073(7) 0.6087(14) 0.046(4) Uani 1 1 d D . .
H13A H 0.4557 0.5337 0.5979 0.055 Uiso 1 1 calc R . .
H13B H 0.5359 0.4980 0.5429 0.055 Uiso 1 1 calc R . .
C14 C 0.6042(17) 0.5298(11) 0.6798(17) 0.069(6) Uani 1 1 d D . .
H14A H 0.6382 0.5588 0.6461 0.103 Uiso 1 1 calc R . .
H14B H 0.6548 0.5008 0.6998 0.103 Uiso 1 1 calc R . .
H14C H 0.5784 0.5445 0.7398 0.103 Uiso 1 1 calc R . .
C15 C 0.749(3) 0.4132(17) 0.558(3) 0.071(12) Uiso 0.50 1 d PD A 1
H15A H 0.7859 0.3790 0.5465 0.085 Uiso 0.50 1 calc PR A 1
H15B H 0.7446 0.4166 0.6312 0.085 Uiso 0.50 1 calc PR A 1
C15A C 0.755(3) 0.418(2) 0.489(3) 0.072(12) Uiso 0.50 1 d PD A 2
H15C H 0.7288 0.4445 0.4360 0.086 Uiso 0.50 1 calc PR A 2
H15D H 0.7842 0.3864 0.4560 0.086 Uiso 0.50 1 calc PR A 2
C16 C 0.807(3) 0.4619(14) 0.521(3) 0.044(8) Uiso 0.50 1 d PD A 1
H16A H 0.8273 0.4536 0.4551 0.066 Uiso 0.50 1 calc PR A 1
H16B H 0.8695 0.4696 0.5692 0.066 Uiso 0.50 1 calc PR A 1
H16C H 0.7607 0.4937 0.5156 0.066 Uiso 0.50 1 calc PR A 1
C16A C 0.838(4) 0.443(2) 0.565(4) 0.084(15) Uiso 0.50 1 d PD A 2
H16D H 0.9043 0.4444 0.5373 0.126 Uiso 0.50 1 calc PR A 2
H16E H 0.8463 0.4217 0.6270 0.126 Uiso 0.50 1 calc PR A 2
H16F H 0.8168 0.4803 0.5799 0.126 Uiso 0.50 1 calc PR A 2
C17 C 0.663(3) 0.3040(18) 0.347(2) 0.056(10) Uiso 0.50 1 d PD A 1
H17A H 0.6478 0.3359 0.3025 0.067 Uiso 0.50 1 calc PR A 1
H17B H 0.6100 0.2757 0.3272 0.067 Uiso 0.50 1 calc PR A 1
C17A C 0.707(3) 0.3218(15) 0.363(3) 0.059(10) Uiso 0.50 1 d PD A 2
H17C H 0.7681 0.3445 0.3881 0.071 Uiso 0.50 1 calc PR A 2
H17D H 0.6651 0.3402 0.3053 0.071 Uiso 0.50 1 calc PR A 2
C18 C 0.772(3) 0.2825(16) 0.339(3) 0.040(7) Uiso 0.50 1 d PD A 1
H18A H 0.7956 0.2963 0.2779 0.060 Uiso 0.50 1 calc PR A 1
H18B H 0.7700 0.2427 0.3375 0.060 Uiso 0.50 1 calc PR A 1
H18C H 0.8201 0.2945 0.3982 0.060 Uiso 0.50 1 calc PR A 1
C18A C 0.740(4) 0.2653(16) 0.335(3) 0.055(10) Uiso 0.50 1 d PD A 2
H18D H 0.7699 0.2671 0.2715 0.083 Uiso 0.50 1 calc PR A 2
H18E H 0.6787 0.2413 0.3262 0.083 Uiso 0.50 1 calc PR A 2
H18F H 0.7922 0.2511 0.3883 0.083 Uiso 0.50 1 calc PR A 2
C19 C 0.456(4) 0.2297(15) 0.389(3) 0.050(9) Uiso 0.50 1 d PD A 1
H19A H 0.5318 0.2358 0.4108 0.060 Uiso 0.50 1 calc PR A 1
H19B H 0.4327 0.2567 0.3358 0.060 Uiso 0.50 1 calc PR A 1
C19A C 0.416(4) 0.216(2) 0.378(4) 0.070(13) Uiso 0.50 1 d PD A 2
H19C H 0.4366 0.2456 0.3334 0.084 Uiso 0.50 1 calc PR A 2
H19D H 0.3498 0.2003 0.3453 0.084 Uiso 0.50 1 calc PR A 2
C20 C 0.441(5) 0.1733(17) 0.344(4) 0.078(14) Uiso 0.50 1 d PD A 1
H20C H 0.4715 0.1717 0.2811 0.116 Uiso 0.50 1 calc PR A 1
H20D H 0.3664 0.1650 0.3310 0.116 Uiso 0.50 1 calc PR A 1
H20E H 0.4762 0.1467 0.3919 0.116 Uiso 0.50 1 calc PR A 1
C20A C 0.501(5) 0.173(2) 0.392(5) 0.091(16) Uiso 0.50 1 d PD A 2
H20F H 0.5236 0.1648 0.3274 0.136 Uiso 0.50 1 calc PR A 2
H20G H 0.4729 0.1404 0.4202 0.136 Uiso 0.50 1 calc PR A 2
H20H H 0.5603 0.1867 0.4391 0.136 Uiso 0.50 1 calc PR A 2
C21 C 0.1854(14) 0.2613(10) 0.5246(18) 0.065(6) Uani 1 1 d D . .
H21A H 0.1660 0.2297 0.5638 0.078 Uiso 1 1 calc R A .
H21B H 0.1880 0.2496 0.4543 0.078 Uiso 1 1 calc R . .
C22 C 0.1072(19) 0.3061(11) 0.527(2) 0.092(10) Uani 1 1 d D A .
H22A H 0.0548 0.3039 0.4668 0.139 Uiso 1 1 calc R . .
H22B H 0.1429 0.3412 0.5283 0.139 Uiso 1 1 calc R . .
H22C H 0.0726 0.3024 0.5874 0.139 Uiso 1 1 calc R . .
C31 C -0.1606(13) 0.7773(9) 0.1253(12) 0.049(4) Uani 1 1 d D . .
H31A H -0.1550 0.8167 0.1128 0.058 Uiso 1 1 calc R . .
H31B H -0.0934 0.7645 0.1625 0.058 Uiso 1 1 calc R . .
C32 C -0.2492(19) 0.7661(13) 0.1855(16) 0.083(9) Uani 1 1 d D . .
H32A H -0.3149 0.7794 0.1483 0.125 Uiso 1 1 calc R . .
H32B H -0.2356 0.7847 0.2506 0.125 Uiso 1 1 calc R . .
H32C H -0.2544 0.7269 0.1966 0.125 Uiso 1 1 calc R . .
C33 C -0.2979(15) 0.6448(8) 0.0102(17) 0.057(5) Uani 1 1 d D . .
H33A H -0.2771 0.6558 0.0812 0.068 Uiso 0.67 1 d PR C 1
H33B H -0.3638 0.6633 -0.0170 0.068 Uiso 0.67 1 d PR C 1
H33C H -0.2698 0.6260 0.0735 0.068 Uiso 0.33 1 d PR C 2
H33D H -0.3390 0.6768 0.0259 0.068 Uiso 0.33 1 d PR C 2
C34 C -0.313(3) 0.5840(10) 0.005(3) 0.067(8) Uiso 0.67 1 d PD D 1
H34A H -0.3329 0.5731 -0.0658 0.101 Uiso 0.67 1 calc PR D 1
H34B H -0.3678 0.5734 0.0443 0.101 Uiso 0.67 1 calc PR D 1
H34C H -0.2472 0.5659 0.0315 0.101 Uiso 0.67 1 calc PR D 1
C34A C -0.361(6) 0.607(3) -0.063(5) 0.066(17) Uiso 0.33 1 d P D 2
H34D H -0.3826 0.6262 -0.1270 0.099 Uiso 0.33 1 calc PR D 2
H34E H -0.4231 0.5947 -0.0352 0.099 Uiso 0.33 1 calc PR D 2
H34F H -0.3182 0.5755 -0.0761 0.099 Uiso 0.33 1 calc PR D 2
C35 C -0.107(2) 0.5702(10) -0.168(2) 0.042(6) Uiso 0.60 1 d PD B 1
H35A H -0.1725 0.5841 -0.2067 0.050 Uiso 0.60 1 calc PR B 1
H35B H -0.1105 0.5764 -0.0956 0.050 Uiso 0.60 1 calc PR B 1
C35A C -0.081(4) 0.555(2) -0.134(4) 0.051(11) Uiso 0.40 1 d PD B 2
H35C H -0.1440 0.5777 -0.1328 0.061 Uiso 0.40 1 calc PR B 2
H35D H -0.0442 0.5577 -0.0640 0.061 Uiso 0.40 1 calc PR B 2
C36 C -0.098(3) 0.5099(11) -0.187(3) 0.092(10) Uiso 0.85 1 d PD B 1
H36A H -0.0861 0.5039 -0.2569 0.139 Uiso 0.85 1 calc PR B 1
H36B H -0.1631 0.4918 -0.1755 0.139 Uiso 0.85 1 calc PR B 1
H36C H -0.0396 0.4949 -0.1411 0.139 Uiso 0.85 1 calc PR B 1
C36A C -0.13(3) 0.500(7) -0.12(3) 0.16(13) Uiso 0.15 1 d PD B 2
H36D H -0.2058 0.5049 -0.1157 0.241 Uiso 0.15 1 calc PR B 2
H36E H -0.0961 0.4807 -0.0647 0.241 Uiso 0.15 1 calc PR B 2
H36F H -0.1272 0.4782 -0.1844 0.241 Uiso 0.15 1 calc PR B 2
C37 C 0.2088(14) 0.6008(7) -0.1944(13) 0.046(4) Uani 1 1 d D . .
H37A H 0.1674 0.5731 -0.2358 0.055 Uiso 1 1 calc R B .
H37B H 0.2350 0.5847 -0.1280 0.055 Uiso 1 1 calc R . .
C38 C 0.2992(13) 0.6199(9) -0.2464(14) 0.050(4) Uani 1 1 d D B .
H38A H 0.2728 0.6319 -0.3149 0.075 Uiso 1 1 calc R . .
H38B H 0.3486 0.5899 -0.2495 0.075 Uiso 1 1 calc R . .
H38C H 0.3348 0.6502 -0.2085 0.075 Uiso 1 1 calc R . .
C39 C 0.2891(12) 0.7477(8) -0.0527(11) 0.039(4) Uani 1 1 d D . .
H39A H 0.3249 0.7537 -0.1126 0.047 Uiso 1 1 calc R B .
H39B H 0.2782 0.7081 -0.0461 0.047 Uiso 1 1 calc R . .
C40 C 0.3578(12) 0.7682(8) 0.0400(10) 0.044(4) Uani 1 1 d D B .
H40A H 0.3353 0.8048 0.0564 0.066 Uiso 1 1 calc R . .
H40B H 0.4306 0.7693 0.0270 0.066 Uiso 1 1 calc R . .
H40C H 0.3518 0.7438 0.0967 0.066 Uiso 1 1 calc R . .
C41 C 0.125(2) 0.8315(14) 0.111(3) 0.037(7) Uiso 0.50 1 d PD B 1
H41A H 0.1882 0.8466 0.0864 0.044 Uiso 0.50 1 calc PR B 1
H41B H 0.1472 0.8030 0.1617 0.044 Uiso 0.50 1 calc PR B 1
C41A C 0.111(3) 0.8504(18) 0.080(3) 0.050(9) Uiso 0.50 1 d PD B 2
H41C H 0.0994 0.8855 0.0446 0.060 Uiso 0.50 1 calc PR B 2
H41D H 0.1866 0.8417 0.0869 0.060 Uiso 0.50 1 calc PR B 2
C42A C 0.077(4) 0.854(2) 0.184(3) 0.070(13) Uiso 0.50 1 d PD B 2
H42A H 0.0050 0.8684 0.1779 0.106 Uiso 0.50 1 calc PR B 2
H42B H 0.1235 0.8792 0.2264 0.106 Uiso 0.50 1 calc PR B 2
H42C H 0.0794 0.8184 0.2156 0.106 Uiso 0.50 1 calc PR B 2
C42 C 0.065(3) 0.8759(16) 0.156(3) 0.055(10) Uiso 0.50 1 d PD B 1
H42D H 0.0471 0.9046 0.1062 0.083 Uiso 0.50 1 calc PR B 1
H42E H 0.1082 0.8911 0.2155 0.083 Uiso 0.50 1 calc PR B 1
H42F H 0.0008 0.8607 0.1763 0.083 Uiso 0.50 1 calc PR B 1
N1S N 0.6785(15) 0.4627(11) 0.2368(19) 0.085(7) Uani 1 1 d . . .
C2S C 0.7361(17) 0.4473(9) 0.1900(17) 0.057(5) Uani 1 1 d . . .
C3S C 0.807(2) 0.4244(18) 0.129(2) 0.106(12) Uani 1 1 d . . .
H3SA H 0.7678 0.4014 0.0770 0.159 Uiso 1 1 calc R . .
H3SB H 0.8589 0.4025 0.1709 0.159 Uiso 1 1 calc R . .
H3SC H 0.8415 0.4536 0.0966 0.159 Uiso 1 1 calc R . .
N11S N 0.7927(15) 0.6061(10) 0.2790(16) 0.075(6) Uani 1 1 d . . .
C12S C 0.7258(14) 0.6082(12) 0.3243(16) 0.067(7) Uani 1 1 d . . .
C13S C 0.6393(16) 0.6094(18) 0.3843(18) 0.109(14) Uani 1 1 d . . .
H13C H 0.5854 0.6346 0.3536 0.164 Uiso 1 1 calc R . .
H13D H 0.6652 0.6215 0.4529 0.164 Uiso 1 1 calc R . .
H13E H 0.6094 0.5729 0.3867 0.164 Uiso 1 1 calc R . .
N21S N 0.654(2) 0.4466(11) 0.9132(15) 0.083(7) Uani 1 1 d . . .
C22S C 0.573(2) 0.4592(10) 0.9276(17) 0.064(6) Uani 1 1 d . . .
C23S C 0.467(3) 0.4752(14) 0.946(3) 0.102(11) Uani 1 1 d . . .
H23A H 0.4468 0.5090 0.9098 0.153 Uiso 1 1 calc R . .
H23B H 0.4668 0.4809 1.0185 0.153 Uiso 1 1 calc R . .
H23C H 0.4173 0.4464 0.9223 0.153 Uiso 1 1 calc R . .
N31S N 0.8227(19) 0.6080(10) 0.5723(14) 0.075(6) Uani 1 1 d . . .
C32S C 0.9060(16) 0.5942(9) 0.5596(15) 0.052(4) Uani 1 1 d . . .
C33S C 1.008(2) 0.5782(12) 0.542(2) 0.084(8) Uani 1 1 d . . .
H33E H 1.0073 0.5708 0.4700 0.126 Uiso 1 1 calc R . .
H33F H 1.0285 0.5453 0.5809 0.126 Uiso 1 1 calc R . .
H33G H 1.0575 0.6074 0.5629 0.126 Uiso 1 1 calc R . .

loop_
_atom_site_aniso_label
_atom_site_aniso_U_11
_atom_site_aniso_U_22
_atom_site_aniso_U_33
_atom_site_aniso_U_23
_atom_site_aniso_U_13
_atom_site_aniso_U_12
Ce1 0.0273(4) 0.0383(4) 0.0219(3) 0.0032(3) 0.0051(3) 0.0079(3)
Ce2 0.0212(4) 0.0421(4) 0.0212(3) 0.0048(3) 0.0030(3) 0.0051(3)
Re1 0.0269(3) 0.0394(3) 0.0216(3) 0.0001(2) 0.0013(2) 0.0067(3)
Re2 0.0337(3) 0.0444(4) 0.0255(3) -0.0019(3) -0.0054(2) 0.0065(3)
Re3 0.0269(3) 0.0359(3) 0.0464(4) 0.0016(3) 0.0058(3) 0.0008(3)
Re4 0.0246(3) 0.0441(4) 0.0344(3) 0.0079(3) 0.0025(2) 0.0026(3)
Re5 0.0570(5) 0.0516(5) 0.0378(4) -0.0141(3) 0.0203(3) -0.0093(4)
Re6 0.0317(3) 0.0357(3) 0.0326(3) -0.0022(3) 0.0062(2) 0.0006(3)
Co1 0.0187(10) 0.0396(12) 0.0252(10) 0.0054(9) 0.0001(8) 0.0028(9)
Co2 0.0267(11) 0.0339(11) 0.0199(9) 0.0008(9) -0.0006(8) 0.0045(9)
P1 0.0253(16) 0.0357(18) 0.0237(15) -0.0001(14) -0.0015(13) 0.0018(15)
P2 0.0243(17) 0.047(2) 0.0384(19) 0.0109(17) 0.0089(14) 0.0045(16)
P3 0.0332(19) 0.0354(19) 0.0237(16) -0.0008(14) 0.0041(13) 0.0037(15)
P4 0.0186(15) 0.0383(19) 0.0233(15) -0.0009(13) -0.0012(12) 0.0029(14)
P5 0.0285(17) 0.0328(17) 0.0225(15) -0.0008(13) 0.0041(13) 0.0031(14)
P6 0.0237(17) 0.0370(19) 0.0247(15) 0.0006(14) 0.0011(13) -0.0043(14)
O1 0.035(6) 0.041(6) 0.043(6) -0.004(5) 0.006(5) 0.007(5)
O2 0.054(7) 0.054(7) 0.027(5) -0.003(5) -0.008(5) -0.022(6)
O5 0.100(12) 0.050(8) 0.044(7) -0.006(6) 0.006(7) 0.017(8)
O6 0.036(7) 0.087(10) 0.041(6) -0.005(6) 0.001(5) -0.033(7)
O7 0.037(5) 0.043(6) 0.024(5) 0.001(4) -0.003(4) 0.010(5)
O8 0.033(6) 0.095(11) 0.050(7) 0.034(7) 0.023(5) 0.037(7)
O9 0.049(7) 0.040(6) 0.028(5) 0.007(5) -0.016(5) 0.001(5)
O10 0.031(6) 0.062(8) 0.073(8) 0.030(7) 0.008(6) -0.001(6)
O11 0.030(5) 0.046(6) 0.031(5) 0.002(4) 0.003(4) 0.012(5)
O12 0.033(6) 0.060(8) 0.034(5) -0.003(5) 0.009(4) -0.009(5)
O14 0.022(5) 0.038(6) 0.031(5) -0.001(4) 0.006(4) 0.003(4)
O15 0.030(5) 0.043(6) 0.036(5) 0.005(4) 0.009(4) -0.005(5)
O16 0.042(7) 0.047(7) 0.049(7) -0.018(5) 0.007(5) -0.006(5)
O17 0.028(5) 0.052(7) 0.027(5) 0.005(4) 0.006(4) 0.014(5)
O18 0.047(6) 0.045(6) 0.022(5) 0.003(4) 0.012(4) 0.020(5)
O19 0.031(5) 0.043(6) 0.033(5) 0.016(5) -0.004(4) -0.009(5)
O20 0.033(6) 0.059(8) 0.062(8) 0.024(6) 0.021(5) 0.006(5)
O21 0.052(7) 0.049(7) 0.030(5) -0.002(5) 0.013(5) 0.008(6)
O22 0.032(5) 0.040(6) 0.022(4) -0.006(4) -0.001(4) -0.001(4)
O23 0.041(6) 0.085(10) 0.029(5) 0.003(6) 0.015(5) 0.018(6)
O24 0.023(6) 0.094(12) 0.087(10) 0.007(9) 0.022(6) 0.011(7)
O25 0.042(6) 0.048(7) 0.027(5) -0.002(4) -0.002(4) 0.019(5)
O26 0.044(6) 0.046(7) 0.043(6) 0.004(5) 0.008(5) 0.012(5)
O27 0.060(11) 0.072(12) 0.17(2) -0.007(12) -0.056(13) 0.000(9)
O28 0.088(12) 0.095(12) 0.037(7) 0.001(7) 0.018(7) 0.034(10)
O29 0.030(6) 0.061(8) 0.049(6) -0.001(6) 0.020(5) -0.002(5)
O30 0.074(11) 0.089(13) 0.088(12) -0.050(10) -0.001(9) -0.007(10)
O31 0.039(7) 0.062(8) 0.068(8) 0.000(7) 0.010(6) 0.005(6)
O32 0.045(8) 0.065(10) 0.17(2) 0.068(12) 0.014(10) 0.005(7)
O33 0.024(5) 0.055(7) 0.054(7) 0.009(6) 0.010(5) 0.002(5)
O34 0.025(6) 0.068(9) 0.073(9) -0.002(7) -0.003(6) -0.008(6)
O35 0.065(8) 0.049(8) 0.053(7) 0.011(6) 0.012(6) 0.014(6)
O36 0.055(8) 0.079(10) 0.053(8) 0.021(7) 0.018(6) 0.005(8)
O37 0.075(9) 0.048(7) 0.036(6) 0.004(5) 0.016(6) 0.020(7)
O38 0.091(12) 0.046(8) 0.105(13) -0.038(8) 0.044(11) 0.000(8)
O39 0.134(17) 0.092(13) 0.038(7) 0.006(8) 0.014(9) -0.011(12)
O40 0.072(12) 0.100(15) 0.126(16) -0.033(13) 0.039(11) -0.034(11)
O41 0.047(7) 0.048(7) 0.029(5) 0.003(5) -0.006(4) 0.021(5)
O42 0.064(8) 0.058(8) 0.051(7) -0.003(6) 0.035(6) -0.006(7)
O43 0.048(8) 0.060(9) 0.074(9) -0.018(7) -0.019(7) 0.003(7)
O44 0.044(7) 0.031(6) 0.085(10) -0.003(6) 0.015(6) -0.002(5)
C1 0.025(7) 0.056(10) 0.036(7) 0.009(7) -0.011(6) 0.011(7)
C2 0.030(8) 0.053(10) 0.043(8) 0.017(7) 0.004(6) 0.000(7)
C3 0.018(7) 0.064(11) 0.049(9) 0.011(8) -0.004(6) 0.014(7)
C4 0.033(8) 0.072(13) 0.039(8) 0.025(8) 0.003(7) 0.006(8)
C5 0.044(9) 0.062(10) 0.013(6) 0.005(6) 0.002(5) 0.000(8)
C6 0.057(10) 0.049(10) 0.021(6) 0.005(6) -0.009(6) 0.002(8)
C7 0.041(9) 0.055(10) 0.028(7) 0.016(7) 0.014(6) 0.018(8)
C8 0.055(11) 0.050(10) 0.028(7) 0.016(7) -0.002(7) -0.007(8)
C9 0.082(15) 0.044(10) 0.035(8) 0.006(7) -0.004(9) 0.017(10)
C10 0.026(8) 0.071(12) 0.035(8) 0.016(8) -0.008(6) 0.015(8)
C11 0.028(8) 0.052(10) 0.059(10) -0.016(8) -0.004(7) 0.014(7)
C12 0.062(13) 0.077(15) 0.076(14) -0.034(12) 0.036(11) -0.005(12)
C13 0.035(8) 0.044(9) 0.058(10) 0.006(8) 0.000(7) -0.016(7)
C14 0.054(12) 0.077(15) 0.073(14) 0.007(12) 0.000(10) -0.026(11)
C21 0.029(9) 0.093(17) 0.069(13) -0.015(12) -0.005(8) -0.014(10)
C22 0.055(13) 0.10(2) 0.12(2) 0.056(18) 0.000(14) -0.002(14)
C31 0.039(9) 0.072(12) 0.037(8) -0.009(8) 0.009(7) 0.008(8)
C32 0.086(18) 0.13(2) 0.042(11) 0.003(12) 0.035(11) 0.029(17)
C33 0.041(9) 0.055(11) 0.080(13) 0.001(10) 0.030(9) -0.019(8)
C37 0.050(10) 0.050(10) 0.044(9) -0.002(8) 0.029(8) 0.005(8)
C38 0.038(9) 0.064(12) 0.050(10) -0.007(9) 0.018(7) -0.001(9)
C39 0.029(7) 0.057(10) 0.030(7) -0.008(7) -0.005(6) 0.000(7)
C40 0.025(7) 0.079(13) 0.027(7) 0.002(7) -0.004(6) -0.004(8)
N1S 0.035(9) 0.12(2) 0.100(16) 0.003(14) 0.012(10) 0.000(11)
C2S 0.043(11) 0.063(13) 0.065(12) 0.009(10) 0.003(9) 0.008(9)
C3S 0.064(16) 0.19(4) 0.061(15) 0.012(19) -0.012(12) 0.03(2)
N11S 0.046(10) 0.105(17) 0.076(12) 0.031(12) 0.018(9) 0.008(10)
C12S 0.023(8) 0.12(2) 0.056(11) 0.016(12) 0.013(8) 0.005(10)
C13S 0.022(9) 0.25(4) 0.057(12) 0.031(19) 0.023(9) -0.005(15)
N21S 0.081(16) 0.11(2) 0.051(10) -0.010(11) -0.008(10) 0.005(14)
C22S 0.065(15) 0.069(14) 0.056(12) -0.017(10) 0.005(10) -0.002(11)
C23S 0.10(2) 0.08(2) 0.14(3) 0.00(2) 0.06(2) 0.006(18)
N31S 0.082(15) 0.087(15) 0.051(10) -0.011(10) -0.011(10) 0.003(12)
C32S 0.041(10) 0.061(12) 0.054(10) -0.014(9) 0.012(8) -0.010(9)
C33S 0.072(17) 0.076(18) 0.11(2) -0.014(15) 0.026(15) 0.013(13)

loop_
_atom_type_symbol
_atom_type_description
_atom_type_scat_dispersion_real
_atom_type_scat_dispersion_imag
_atom_type_scat_source
C C 0.0181 0.0091 'International Tables Vol C Tables 4.2.6.8 and 6.1.1.4'
H H 0.0000 0.0000 'International Tables Vol C Tables 4.2.6.8 and 6.1.1.4'
Ce Ce -1.8482 9.6596 'International Tables Vol C Tables 4.2.6.8 and 6.1.1.4'
Co Co -2.3653 3.6143 'International Tables Vol C Tables 4.2.6.8 and 6.1.1.4'
N N 0.0311 0.0180 'International Tables Vol C Tables 4.2.6.8 and 6.1.1.4'
O O 0.0492 0.0322 'International Tables Vol C Tables 4.2.6.8 and 6.1.1.4'
P P 0.2955 0.4335 'International Tables Vol C Tables 4.2.6.8 and 6.1.1.4'
Re Re -5.2083 5.8923 'International Tables Vol C Tables 4.2.6.8 and 6.1.1.4'

loop_
_geom_angle_atom_site_label_1
_geom_angle_atom_site_label_2
_geom_angle_atom_site_label_3
_geom_angle
O7 Ce1 O8 78.3(5)
O7 Ce1 O9 77.9(4)
O7 Ce1 O10 98.5(5)
O7 Ce1 O21 71.9(4)
O7 Ce1 O25 139.0(4)
O7 Ce1 O29 91.0(4)
O7 Ce1 O37 152.0(4)
O8 Ce1 O10 68.9(5)
O8 Ce1 O21 125.6(5)
O8 Ce1 O25 129.9(4)
O8 Ce1 O29 152.8(5)
O8 Ce1 O37 81.2(5)
O9 Ce1 O8 76.6(5)
O9 Ce1 O10 145.2(4)
O9 Ce1 O21 135.9(4)
O9 Ce1 O25 131.6(4)
O9 Ce1 O29 76.7(5)
O9 Ce1 O37 79.0(4)
O10 Ce1 O21 71.9(5)
O10 Ce1 O25 72.5(4)
O21 Ce1 O25 67.3(4)
O29 Ce1 O10 138.0(5)
O29 Ce1 O21 72.6(5)
O29 Ce1 O25 73.7(4)
O29 Ce1 O37 98.8(5)
O37 Ce1 O10 91.5(5)
O37 Ce1 O21 136.1(4)
O37 Ce1 O25 69.0(4)
O17 Ce2 O20 70.3(4)
O17 Ce2 O22 129.8(3)
O17 Ce2 O26 126.5(4)
O17 Ce2 O33 151.5(4)
O17 Ce2 O41 79.6(4)
O18 Ce2 O17 78.8(4)
O18 Ce2 O19 77.8(4)
O18 Ce2 O20 99.2(5)
O18 Ce2 O22 139.9(4)
O18 Ce2 O26 72.5(4)
O18 Ce2 O33 92.7(4)
O18 Ce2 O41 151.2(4)
O19 Ce2 O17 77.4(4)
O19 Ce2 O20 147.5(4)
O19 Ce2 O22 129.9(4)
O19 Ce2 O26 135.4(4)
O19 Ce2 O33 74.3(4)
O19 Ce2 O41 79.2(4)
O20 Ce2 O22 72.3(4)
O20 Ce2 O26 71.0(4)
O26 Ce2 O22 67.7(4)
O33 Ce2 O20 138.1(4)
O33 Ce2 O22 72.8(4)
O33 Ce2 O26 74.8(5)
O41 Ce2 O20 91.1(5)
O41 Ce2 O22 68.8(4)
O41 Ce2 O26 136.2(4)
O41 Ce2 O33 97.3(5)
O21 Re1 O22 108.6(5)
O23 Re1 O21 109.1(6)
O23 Re1 O22 109.4(5)
O24 Re1 O21 108.0(7)
O24 Re1 O22 110.7(7)
O24 Re1 O23 110.8(7)
O25 Re2 O26 111.9(5)
O27 Re2 O25 110.9(8)
O27 Re2 O26 108.1(9)
O28 Re2 O25 107.6(7)
O28 Re2 O26 108.6(7)
O28 Re2 O27 109.6(12)
O30 Re3 O29 109.2(8)
O30 Re3 O31 108.6(8)
O31 Re3 O29 112.1(6)
O32 Re3 O29 110.6(8)
O32 Re3 O30 107.2(11)
O32 Re3 O31 109.0(8)
O34 Re4 O33 110.4(7)
O34 Re4 O36 107.9(7)
O35 Re4 O33 109.1(7)
O35 Re4 O34 109.9(7)
O35 Re4 O36 108.9(7)
O36 Re4 O33 110.7(6)
O38 Re5 O37 109.3(7)
O38 Re5 O40 110.2(10)
O39 Re5 O37 111.3(9)
O39 Re5 O38 108.4(10)
O39 Re5 O40 107.1(11)
O40 Re5 O37 110.6(9)
O42 Re6 O41 110.5(7)
O42 Re6 O43 109.0(8)
O42 Re6 O44 109.5(7)
O43 Re6 O41 110.6(6)
O44 Re6 O41 109.0(7)
O44 Re6 O43 108.2(7)
P2 Co1 P1 91.52(17)
P3 Co1 P1 91.43(16)
P3 Co1 P2 93.04(17)
C1 Co1 P1 96.7(5)
C1 Co1 P2 108.0(5)
C1 Co1 P3 157.2(5)
C1 Co1 C5 40.0(7)
C2 Co1 P1 132.9(6)
C2 Co1 P2 88.2(5)
C2 Co1 P3 135.6(6)
C2 Co1 C1 40.0(7)
C2 Co1 C3 40.7(7)
C2 Co1 C5 67.5(7)
C3 Co1 P1 158.0(5)
C3 Co1 P2 107.7(5)
C3 Co1 P3 98.0(5)
C3 Co1 C1 67.7(7)
C3 Co1 C5 67.7(7)
C4 Co1 P1 120.3(6)
C4 Co1 P2 147.8(6)
C4 Co1 P3 91.1(6)
C4 Co1 C1 66.4(8)
C4 Co1 C2 67.1(7)
C4 Co1 C3 40.1(7)
C4 Co1 C5 39.3(8)
C5 Co1 P1 90.4(5)
C5 Co1 P2 147.9(5)
C5 Co1 P3 119.0(5)
P4 Co2 P5 93.55(16)
P6 Co2 P4 91.18(15)
P6 Co2 P5 91.72(16)
C6 Co2 P4 108.0(5)
C6 Co2 P5 98.3(5)
C6 Co2 P6 157.6(5)
C6 Co2 C7 40.2(7)
C6 Co2 C10 39.5(7)
C7 Co2 P4 148.2(5)
C7 Co2 P5 92.3(5)
C7 Co2 P6 119.9(5)
C7 Co2 C10 66.9(7)
C8 Co2 P4 145.3(6)
C8 Co2 P5 120.9(6)
C8 Co2 P6 91.4(5)
C8 Co2 C6 66.3(7)
C8 Co2 C7 38.6(7)
C8 Co2 C10 67.0(8)
C9 Co2 P4 104.6(7)
C9 Co2 P5 159.0(6)
C9 Co2 P6 98.3(6)
C9 Co2 C6 66.3(8)
C9 Co2 C7 66.7(7)
C9 Co2 C8 40.9(8)
C9 Co2 C10 39.3(9)
C10 Co2 P4 87.0(5)
C10 Co2 P5 134.0(6)
C10 Co2 P6 134.3(6)
O1 P1 Co1 110.0(5)
O1 P1 O2 101.8(7)
O2 P1 Co1 112.3(5)
O7 P1 Co1 116.1(5)
O7 P1 O1 108.3(6)
O7 P1 O2 107.3(7)
O3 P2 Co1 117.0(10)
O3 P2 O3A 23.7(11)
O3 P2 O4 102.2(16)
O3 P2 O4A 114.6(14)
O3A P2 Co1 102.8(9)
O4 P2 Co1 114.8(11)
O4 P2 O3A 93.0(15)
O4 P2 O4A 12.7(14)
O4A P2 Co1 109.0(9)
O4A P2 O3A 105.5(15)
O8 P2 Co1 118.0(5)
O8 P2 O3 93.6(13)
O8 P2 O3A 117.4(12)
O8 P2 O4 108.4(11)
O8 P2 O4A 103.5(11)
O5 P3 Co1 115.2(7)
O5 P3 O6 99.3(9)
O6 P3 Co1 108.1(5)
O9 P3 Co1 117.0(5)
O9 P3 O5 106.7(7)
O9 P3 O6 108.9(8)
O11 P4 Co2 111.6(5)
O11 P4 O12 101.7(7)
O12 P4 Co2 108.2(4)
O17 P4 Co2 117.3(4)
O17 P4 O11 107.9(6)
O17 P4 O12 109.0(7)
O13A P5 Co2 118.1(15)
O13 P5 Co2 112.8(11)
O13 P5 O13A 9.4(18)
O14 P5 Co2 108.5(4)
O14 P5 O13A 103.7(14)
O14 P5 O13 99.2(10)
O18 P5 Co2 116.8(4)
O18 P5 O13A 100.4(16)
O18 P5 O13 109.8(11)
O18 P5 O14 108.1(6)
O15 P6 Co2 114.4(4)
O16 P6 Co2 109.0(5)
O16 P6 O15 100.8(7)
O19 P6 Co2 116.4(5)
O19 P6 O15 106.5(6)
O19 P6 O16 108.5(7)
C11 O1 P1 119.8(11)
C13 O2 P1 123.0(10)
C15 O3 P2 121(3)
C15A O3A P2 119(2)
C17 O4 P2 121(2)
C17A O4A P2 116(2)
C19 O5 P3 121.6(19)
C19A O5 P3 133(2)
C19A O5 C19 26(2)
C21 O6 P3 124.0(13)
P1 O7 Ce1 141.4(7)
P2 O8 Ce1 138.6(7)
P3 O9 Ce1 140.6(7)
C31 O11 P4 126.7(10)
C33 O12 P4 120.3(11)
C35A O13A P5 124(3)
C35 O13 P5 122.1(19)
C37 O14 P5 119.1(9)
C39 O15 P6 123.1(11)
C41 O16 P6 114.0(14)
C41A O16 P6 129.2(19)
C41A O16 C41 24.7(17)
P4 O17 Ce2 139.3(6)
P5 O18 Ce2 139.9(7)
P6 O19 Ce2 140.3(6)
Re1 O21 Ce1 159.2(7)
Re1 O22 Ce2 149.5(6)
Re2 O25 Ce1 158.2(6)
Re2 O26 Ce2 164.8(7)
Re3 O29 Ce1 146.9(7)
Re4 O33 Ce2 152.7(8)
Re5 O37 Ce1 151.7(9)
Re6 O41 Ce2 148.4(6)
C2 C1 Co1 69.6(9)
C2 C1 C5 108.4(16)
C5 C1 Co1 70.1(8)
C1 C2 Co1 70.4(9)
C1 C2 C3 108.0(15)
C3 C2 Co1 69.8(9)
C2 C3 Co1 69.5(10)
C4 C3 Co1 69.6(10)
C4 C3 C2 106.0(18)
C3 C4 Co1 70.3(10)
C5 C4 Co1 71.1(10)
C5 C4 C3 110.5(17)
C1 C5 Co1 69.9(8)
C4 C5 Co1 69.6(9)
C4 C5 C1 107.1(16)
C7 C6 Co2 70.0(9)
C10 C6 Co2 71.1(8)
C10 C6 C7 108.4(16)
C6 C7 Co2 69.8(8)
C8 C7 Co2 69.9(9)
C8 C7 C6 108.0(15)
C7 C8 Co2 71.5(9)
C7 C8 C9 107.8(17)
C9 C8 Co2 68.5(10)
C8 C9 Co2 70.6(10)
C10 C9 Co2 73.0(10)
C10 C9 C8 109.0(17)
C6 C10 Co2 69.4(9)
C9 C10 Co2 67.7(10)
C9 C10 C6 106.7(17)
O1 C11 C12 106.9(16)
O2 C13 C14 103.8(15)
O3 C15 C16 105(3)
O3A C15A C16A 107(4)
O4 C17 C18 106(2)
O4A C17A C18A 102(3)
O5 C19 C20 113(4)
O5 C19A C20A 109(4)
O6 C21 C22 107.1(19)
O11 C31 C32 107.0(16)
O12 C33 C34 108(2)
O12 C33 C34A 99(3)
C34 C33 C34A 46(3)
O13 C35 C36 112(2)
O13A C35A C36A 153(10)
O14 C37 C38 106.9(14)
O15 C39 C40 111.8(13)
O16 C41 C42 106(3)
O16 C41A C42A 108(3)
N1S C2S C3S 176(3)
N11S C12S C13S 178(3)
N21S C22S C23S 180(3)
N31S C32S C33S 179(3)

loop_
_geom_bond_atom_site_label_1
_geom_bond_atom_site_label_2
_geom_bond_distance
Ce1 O7 2.217(10)
Ce1 O8 2.246(11)
Ce1 O9 2.234(12)
Ce1 O10 2.404(12)
Ce1 O21 2.456(12)
Ce1 O25 2.498(10)
Ce1 O29 2.298(11)
Ce1 O37 2.299(12)
Ce2 O17 2.236(10)
Ce2 O18 2.220(10)
Ce2 O19 2.229(11)
Ce2 O20 2.392(12)
Ce2 O22 2.513(10)
Ce2 O26 2.431(12)
Ce2 O33 2.338(11)
Ce2 O41 2.301(11)
Re1 O21 1.735(12)
Re1 O22 1.739(10)
Re1 O23 1.709(11)
Re1 O24 1.683(14)
Re2 O25 1.727(10)
Re2 O26 1.744(12)
Re2 O27 1.709(19)
Re2 O28 1.689(14)
Re3 O29 1.767(12)
Re3 O30 1.691(17)
Re3 O31 1.710(15)
Re3 O32 1.685(15)
Re4 O33 1.759(11)
Re4 O34 1.706(13)
Re4 O35 1.700(13)
Re4 O36 1.714(13)
Re5 O37 1.739(12)
Re5 O38 1.684(15)
Re5 O39 1.682(17)
Re5 O40 1.696(18)
Re6 O41 1.755(11)
Re6 O42 1.686(12)
Re6 O43 1.716(14)
Re6 O44 1.698(12)
Co1 P1 2.162(5)
Co1 P2 2.162(4)
Co1 P3 2.154(4)
Co1 C1 2.082(15)
Co1 C2 2.072(16)
Co1 C3 2.077(18)
Co1 C4 2.066(17)
Co1 C5 2.086(13)
Co2 P4 2.164(4)
Co2 P5 2.166(4)
Co2 P6 2.159(4)
Co2 C6 2.080(15)
Co2 C7 2.084(14)
Co2 C8 2.064(16)
Co2 C9 2.035(18)
Co2 C10 2.103(15)
P1 O1 1.579(12)
P1 O2 1.604(11)
P1 O7 1.537(10)
P2 O3 1.57(3)
P2 O3A 1.63(3)
P2 O4 1.587(16)
P2 O4A 1.621(16)
P2 O8 1.526(12)
P3 O5 1.569(14)
P3 O6 1.569(13)
P3 O9 1.528(10)
P4 O11 1.584(11)
P4 O12 1.584(12)
P4 O17 1.539(10)
P5 O13A 1.597(16)
P5 O13 1.591(14)
P5 O14 1.590(10)
P5 O18 1.540(10)
P6 O15 1.592(11)
P6 O16 1.576(13)
P6 O19 1.547(10)
O1 C11 1.461(19)
O2 C13 1.48(2)
O3 C15 1.41(2)
O3A C15A 1.40(2)
O4 C17 1.448(17)
O4A C17A 1.47(2)
O5 C19 1.39(4)
O5 C19A 1.38(5)
O6 C21 1.45(2)
O11 C31 1.44(2)
O12 C33 1.480(19)
O13A C35A 1.45(2)
O13 C35 1.435(17)
O14 C37 1.48(2)
O15 C39 1.448(19)
O16 C41 1.50(3)
O16 C41A 1.43(4)
C1 C2 1.42(3)
C1 C5 1.43(2)
C2 C3 1.44(3)
C3 C4 1.42(2)
C4 C5 1.40(3)
C6 C7 1.43(3)
C6 C10 1.41(3)
C7 C8 1.37(3)
C8 C9 1.43(3)
C9 C10 1.39(3)
C11 C12 1.517(17)
C13 C14 1.505(16)
C15 C16 1.53(2)
C15A C16A 1.51(2)
C17 C18 1.513(19)
C17A C18A 1.52(2)
C19 C20 1.51(2)
C19A C20A 1.52(2)
C21 C22 1.497(18)
C31 C32 1.512(17)
C33 C34 1.510(18)
C33 C34A 1.51(7)
C35 C36 1.515(19)
C35A C36A 1.52(2)
C37 C38 1.514(15)
C39 C40 1.510(14)
C41 C42 1.516(19)
C41A C42A 1.52(2)
N1S C2S 1.10(3)
C2S C3S 1.42(4)
N11S C12S 1.12(3)
C12S C13S 1.46(2)
N21S C22S 1.13(3)
C22S C23S 1.48(4)
N31S C32S 1.16(3)
C32S C33S 1.42(3)

loop_
_geom_hbond_atom_site_label_D
_geom_hbond_atom_site_label_H
_geom_hbond_atom_site_label_A
_geom_hbond_distance_DH
_geom_hbond_distance_HA
_geom_hbond_distance_DA
_geom_hbond_angle_DHA
_geom_hbond_site_symmetry_A
O10 H10A O35 0.85 1.87 2.673(18) 156.7 .
O10 H10B N1S 0.85 2.06 2.82(2) 148.0 .
O20 H20A N11S 0.85 1.96 2.75(2) 154.4 1_455
O20 H20B O32 0.85 1.87 2.689(19) 162.7 .
